data_7052422
loop_
_publ_author_name
'Fric, Helmut'
'Schubert, Ulrich'

_publ_section_title
;
 Amine adducts of titanium tetraalkoxides
;
_journal_issue 1
_journal_name_full 'New Journal of Chemistry'
_journal_page_first 232
_journal_paper_doi 10.1039/b411688g
_journal_volume 29
_journal_year 2005
_chemical_formula_sum 'C37 H79 N2 O8 Ti2'
_chemical_formula_weight 775.82
_space_group_IT_number 2
_symmetry_cell_setting triclinic
_symmetry_space_group_name_Hall '-P 1'
_symmetry_space_group_name_H-M 'P -1'
_atom_sites_solution_hydrogens geom
_atom_sites_solution_primary direct
_atom_sites_solution_secondary difmap
_audit_creation_method SHELXL-97
_cell_angle_alpha 78.936(2)
_cell_angle_beta 82.489(2)
_cell_angle_gamma 78.503(2)
_cell_formula_units_Z 1
_cell_length_a 9.6481(11)
_cell_length_b 9.8787(11)
_cell_length_c 12.2188(14)
_cell_measurement_reflns_used 4666
_cell_measurement_temperature 173(2)
_cell_measurement_theta_max 56.570
_cell_measurement_theta_min 5.257
_cell_volume 1114.8(2)
_computing_cell_refinement 'Bruker-AXS SAINT Software'
_computing_data_collection 'Bruker-AXS SMART Software'
_computing_data_reduction 'Bruker-AXS SAINT Software'
_computing_molecular_graphics 'Bruker-AXS SHELXTL Software'
_computing_publication_material 'Bruker-AXS SHELXTL Software'
_computing_structure_refinement 'SHELXL-97 (Sheldrick, 1997)'
_computing_structure_solution 'SHELXS-97 (Sheldrick, 1990)'
_diffrn_ambient_temperature 173(2)
_diffrn_measured_fraction_theta_full 0.984
_diffrn_measured_fraction_theta_max 0.984
_diffrn_measurement_device 'Bruker-AXS APEX CCD Detector'
_diffrn_measurement_method omega-scans
_diffrn_radiation_monochromator graphite
_diffrn_radiation_source 'fine-focus sealed tube'
_diffrn_radiation_type MoK\a
_diffrn_radiation_wavelength 0.71073
_diffrn_reflns_av_R_equivalents 0.0168
_diffrn_reflns_av_sigmaI/netI 0.0296
_diffrn_reflns_limit_h_max 11
_diffrn_reflns_limit_h_min -9
_diffrn_reflns_limit_k_max 11
_diffrn_reflns_limit_k_min -10
_diffrn_reflns_limit_l_max 14
_diffrn_reflns_limit_l_min -14
_diffrn_reflns_number 6084
_diffrn_reflns_theta_full 25.00
_diffrn_reflns_theta_max 25.00
_diffrn_reflns_theta_min 2.16
_diffrn_standards_interval_time 20
_exptl_absorpt_coefficient_mu 0.403
_exptl_absorpt_correction_T_max 0.8818
_exptl_absorpt_correction_T_min 0.7334
_exptl_absorpt_correction_type SADABS
_exptl_crystal_colour colorless
_exptl_crystal_density_diffrn 1.156
_exptl_crystal_density_method 'not measured'
_exptl_crystal_description prism
_exptl_crystal_F_000 423
_exptl_crystal_size_max 0.82
_exptl_crystal_size_mid 0.73
_exptl_crystal_size_min 0.32
_refine_diff_density_max 0.470
_refine_diff_density_min -0.365
_refine_diff_density_rms 0.054
_refine_ls_extinction_method none
_refine_ls_goodness_of_fit_ref 1.038
_refine_ls_hydrogen_treatment mixed
_refine_ls_matrix_type full
_refine_ls_number_parameters 234
_refine_ls_number_reflns 3871
_refine_ls_number_restraints 0
_refine_ls_restrained_S_all 1.038
_refine_ls_R_factor_all 0.0401
_refine_ls_R_factor_gt 0.0368
_refine_ls_shift/su_max 0.000
_refine_ls_shift/su_mean 0.000
_refine_ls_structure_factor_coef Fsqd
_refine_ls_weighting_details 'calc w=1/[\s^2^(Fo^2^)+(0.0566P)^2^+0.5135P] where P=(Fo^2^+2Fc^2^)/3'
_refine_ls_weighting_scheme calc
_refine_ls_wR_factor_gt 0.0986
_refine_ls_wR_factor_ref 0.1006
_reflns_number_gt 3549
_reflns_number_total 3871
_reflns_threshold_expression >2sigma(I)
_cod_data_source_file b411688g.txt
_cod_data_source_block diahex
_cod_original_sg_symbol_H-M P-1
_cod_database_code 7052422

loop_
_symmetry_equiv_pos_as_xyz
'x, y, z'
'-x, -y, -z'

loop_
_atom_site_label
_atom_site_type_symbol
_atom_site_fract_x
_atom_site_fract_y
_atom_site_fract_z
_atom_site_U_iso_or_equiv
_atom_site_adp_type
_atom_site_occupancy
_atom_site_symmetry_multiplicity
_atom_site_calc_flag
_atom_site_refinement_flags
_atom_site_disorder_assembly
_atom_site_disorder_group
Ti1 Ti 0.46195(3) 0.03002(3) 0.36678(2) 0.01939(12) Uani 1 1 d . . .
O3 O 0.32497(13) -0.02387(12) 0.30636(10) 0.0257(3) Uani 1 1 d . . .
O4 O 0.58251(11) 0.08199(11) 0.47321(9) 0.0202(2) Uani 1 1 d . . .
O2 O 0.61342(13) -0.10831(12) 0.32933(10) 0.0256(3) Uani 1 1 d . . .
O1 O 0.49308(13) 0.17522(13) 0.25263(10) 0.0279(3) Uani 1 1 d . . .
N1 N 0.29364(15) 0.19459(15) 0.44296(12) 0.0243(3) Uani 1 1 d . . .
H1A H 0.3059 0.1827 0.5178 0.029 Uiso 1 1 calc R . .
H1B H 0.3141 0.2813 0.4106 0.029 Uiso 1 1 calc R . .
C13 C 0.14165(18) 0.19949(19) 0.43463(16) 0.0284(4) Uani 1 1 d . . .
H13A H 0.1202 0.1038 0.4592 0.034 Uiso 1 1 calc R . .
H13B H 0.1226 0.2293 0.3551 0.034 Uiso 1 1 calc R . .
C2 C 0.68671(19) 0.17198(19) 0.44787(15) 0.0270(4) Uani 1 1 d . . .
H2 H 0.7436 0.1527 0.5137 0.032 Uiso 1 1 calc R . .
C12 C 0.2137(2) -0.0755(2) 0.27274(16) 0.0321(4) Uani 1 1 d . . .
H12 H 0.1319 -0.0683 0.3320 0.039 Uiso 1 1 calc R . .
C8 C 0.6476(2) -0.17004(19) 0.23138(15) 0.0287(4) Uani 1 1 d . . .
H8 H 0.5658 -0.1397 0.1844 0.034 Uiso 1 1 calc R . .
C3 C 0.7895(2) 0.1414(2) 0.34671(17) 0.0397(5) Uani 1 1 d . . .
H3A H 0.7383 0.1657 0.2794 0.060 Uiso 1 1 calc R . .
H3B H 0.8316 0.0415 0.3575 0.060 Uiso 1 1 calc R . .
H3C H 0.8648 0.1973 0.3379 0.060 Uiso 1 1 calc R . .
C1 C 0.6139(2) 0.3243(2) 0.43569(19) 0.0405(5) Uani 1 1 d . . .
H1C H 0.5457 0.3379 0.5012 0.061 Uiso 1 1 calc R . .
H1D H 0.5637 0.3494 0.3679 0.061 Uiso 1 1 calc R . .
H1E H 0.6852 0.3841 0.4301 0.061 Uiso 1 1 calc R . .
C7 C 0.7774(2) -0.1207(2) 0.16473(18) 0.0427(5) Uani 1 1 d . . .
H7A H 0.8584 -0.1505 0.2098 0.064 Uiso 1 1 calc R . .
H7B H 0.7585 -0.0182 0.1452 0.064 Uiso 1 1 calc R . .
H7C H 0.7992 -0.1616 0.0961 0.064 Uiso 1 1 calc R . .
C5 C 0.4183(2) 0.2596(2) 0.16460(16) 0.0350(4) Uani 1 1 d . . .
H5 H 0.3165 0.2478 0.1789 0.042 Uiso 1 1 calc R . .
C11 C 0.2616(2) -0.2290(2) 0.26197(19) 0.0401(5) Uani 1 1 d . . .
H11A H 0.2924 -0.2829 0.3334 0.060 Uiso 1 1 calc R . .
H11B H 0.3408 -0.2380 0.2033 0.060 Uiso 1 1 calc R . .
H11C H 0.1823 -0.2652 0.2423 0.060 Uiso 1 1 calc R . .
C9 C 0.6712(2) -0.3281(2) 0.26490(19) 0.0415(5) Uani 1 1 d . . .
H9A H 0.5858 -0.3559 0.3088 0.062 Uiso 1 1 calc R . .
H9B H 0.7521 -0.3591 0.3101 0.062 Uiso 1 1 calc R . .
H9C H 0.6911 -0.3714 0.1975 0.062 Uiso 1 1 calc R . .
C10 C 0.1648(3) 0.0119(3) 0.1647(2) 0.0492(6) Uani 1 1 d . . .
H10A H 0.2433 0.0053 0.1052 0.074 Uiso 1 1 calc R . .
H10B H 0.1342 0.1099 0.1744 0.074 Uiso 1 1 calc R . .
H10C H 0.0851 -0.0228 0.1441 0.074 Uiso 1 1 calc R . .
C4 C 0.4248(3) 0.4123(2) 0.1611(2) 0.0575(7) Uani 1 1 d . . .
H4A H 0.5243 0.4244 0.1515 0.086 Uiso 1 1 calc R . .
H4B H 0.3789 0.4414 0.2313 0.086 Uiso 1 1 calc R . .
H4C H 0.3756 0.4699 0.0982 0.086 Uiso 1 1 calc R . .
C6 C 0.4796(3) 0.2119(3) 0.05527(18) 0.0581(7) Uani 1 1 d . . .
H6A H 0.4766 0.1122 0.0612 0.087 Uiso 1 1 calc R . .
H6B H 0.5784 0.2262 0.0388 0.087 Uiso 1 1 calc R . .
H6C H 0.4239 0.2664 -0.0051 0.087 Uiso 1 1 calc R . .
C14 C 0.04174(19) 0.29818(19) 0.50408(16) 0.0293(4) Uani 1 1 d . . .
H14A H -0.0571 0.2862 0.5013 0.035 Uiso 1 1 calc R . .
H14B H 0.0636 0.2710 0.5831 0.035 Uiso 1 1 calc R . .
C15 C 0.05134(19) 0.45179(19) 0.46522(16) 0.0301(4) Uani 1 1 d . . .
H15A H 0.0308 0.4791 0.3859 0.036 Uiso 1 1 calc R . .
H15B H 0.1496 0.4646 0.4694 0.036 Uiso 1 1 calc R . .
C18 C 0.0657(4) 0.6083(4) -0.0083(4) 0.0980(13) Uani 1 1 d . . .
C17 C 0.0261(6) 0.5384(6) 0.0955(4) 0.1124(17) Uani 1 1 d . . .
C16 C -0.0354(6) 0.4321(7) 0.1055(4) 0.120(2) Uani 1 1 d . . .
C19 C 0.1266(6) 0.7134(6) -0.0203(5) 0.0580(13) Uani 0.50 1 d P . .
H19A H 0.0553 0.7996 -0.0281 0.087 Uiso 0.50 1 calc PR . .
H19B H 0.1943 0.7147 -0.0875 0.087 Uiso 0.50 1 calc PR . .
H19C H 0.1774 0.7071 0.0454 0.087 Uiso 0.50 1 calc PR . .
H16A H -0.058(3) 0.401(3) 0.172(3) 0.059(9) Uiso 1 1 d . . .
H17A H 0.050(5) 0.557(5) 0.171(5) 0.147(19) Uiso 1 1 d . . .

loop_
_atom_site_aniso_label
_atom_site_aniso_U_11
_atom_site_aniso_U_22
_atom_site_aniso_U_33
_atom_site_aniso_U_23
_atom_site_aniso_U_13
_atom_site_aniso_U_12
Ti1 0.02082(18) 0.01703(18) 0.02000(18) -0.00356(12) -0.00187(11) -0.00232(12)
O3 0.0271(6) 0.0263(6) 0.0262(6) -0.0070(5) -0.0057(5) -0.0060(5)
O4 0.0215(6) 0.0176(6) 0.0220(6) -0.0028(4) -0.0011(4) -0.0060(5)
O2 0.0272(6) 0.0252(6) 0.0233(6) -0.0083(5) -0.0007(5) 0.0011(5)
O1 0.0320(7) 0.0251(6) 0.0253(6) 0.0013(5) -0.0048(5) -0.0059(5)
N1 0.0238(7) 0.0201(7) 0.0280(8) -0.0046(6) -0.0040(6) 0.0002(6)
C13 0.0234(9) 0.0256(9) 0.0368(10) -0.0104(8) -0.0039(7) -0.0003(7)
C2 0.0292(9) 0.0268(9) 0.0277(9) -0.0014(7) -0.0042(7) -0.0139(7)
C12 0.0306(10) 0.0356(10) 0.0341(10) -0.0088(8) -0.0060(8) -0.0107(8)
C8 0.0324(9) 0.0291(10) 0.0246(9) -0.0111(7) -0.0019(7) 0.0004(7)
C3 0.0339(10) 0.0560(13) 0.0324(10) -0.0043(9) 0.0024(8) -0.0220(10)
C1 0.0526(13) 0.0224(10) 0.0500(12) -0.0002(9) -0.0148(10) -0.0146(9)
C7 0.0445(12) 0.0468(13) 0.0341(11) -0.0113(9) 0.0095(9) -0.0061(10)
C5 0.0405(11) 0.0322(10) 0.0298(10) 0.0057(8) -0.0093(8) -0.0069(8)
C11 0.0469(12) 0.0355(11) 0.0449(12) -0.0155(9) -0.0062(9) -0.0140(9)
C9 0.0489(12) 0.0306(11) 0.0451(12) -0.0164(9) -0.0005(10) -0.0008(9)
C10 0.0556(14) 0.0501(14) 0.0487(13) -0.0014(10) -0.0279(11) -0.0175(11)
C4 0.0868(19) 0.0297(12) 0.0517(14) 0.0072(10) -0.0225(13) -0.0033(12)
C6 0.0880(19) 0.0583(16) 0.0280(11) -0.0025(10) -0.0113(12) -0.0143(14)
C14 0.0234(9) 0.0276(9) 0.0363(10) -0.0095(8) 0.0001(7) -0.0015(7)
C15 0.0276(9) 0.0268(10) 0.0328(10) -0.0069(8) 0.0008(8) 0.0020(7)
C18 0.083(2) 0.081(3) 0.104(3) -0.011(2) 0.001(2) 0.037(2)
C17 0.133(4) 0.098(3) 0.069(3) 0.006(2) 0.013(3) 0.031(3)
C16 0.143(4) 0.114(4) 0.065(3) -0.005(3) 0.008(3) 0.050(3)
C19 0.055(3) 0.062(3) 0.055(3) -0.002(3) -0.009(2) -0.013(3)

loop_
_atom_type_symbol
_atom_type_description
_atom_type_scat_dispersion_real
_atom_type_scat_dispersion_imag
_atom_type_scat_source
C C 0.0033 0.0016 'International Tables Vol C Tables 4.2.6.8 and 6.1.1.4'
H H 0.0000 0.0000 'International Tables Vol C Tables 4.2.6.8 and 6.1.1.4'
N N 0.0061 0.0033 'International Tables Vol C Tables 4.2.6.8 and 6.1.1.4'
O O 0.0106 0.0060 'International Tables Vol C Tables 4.2.6.8 and 6.1.1.4'
Ti Ti 0.2776 0.4457 'International Tables Vol C Tables 4.2.6.8 and 6.1.1.4'

loop_
_geom_angle_atom_site_label_1
_geom_angle_atom_site_label_2
_geom_angle_atom_site_label_3
_geom_angle
_geom_angle_site_symmetry_1
_geom_angle_site_symmetry_3
_geom_angle_publ_flag
O3 Ti1 O1 96.73(6) . . ?
O3 Ti1 O2 98.24(5) . . ?
O1 Ti1 O2 99.92(6) . . ?
O3 Ti1 O4 164.88(5) . . ?
O1 Ti1 O4 94.65(5) . . ?
O2 Ti1 O4 89.57(5) . . ?
O3 Ti1 O4 94.40(5) . 2_656 ?
O1 Ti1 O4 161.21(5) . 2_656 ?
O2 Ti1 O4 93.40(5) . 2_656 ?
O4 Ti1 O4 72.11(5) . 2_656 ?
O3 Ti1 N1 89.89(5) . . ?
O1 Ti1 N1 85.49(5) . . ?
O2 Ti1 N1 169.59(5) . . ?
O4 Ti1 N1 81.08(5) . . ?
O4 Ti1 N1 79.42(5) 2_656 . ?
O3 Ti1 Ti1 129.71(4) . 2_656 ?
O1 Ti1 Ti1 129.86(4) . 2_656 ?
O2 Ti1 Ti1 91.86(4) . 2_656 ?
O4 Ti1 Ti1 36.48(3) . 2_656 ?
O4 Ti1 Ti1 35.63(3) 2_656 2_656 ?
N1 Ti1 Ti1 77.90(4) . 2_656 ?
C12 O3 Ti1 172.76(12) . . ?
C2 O4 Ti1 128.85(10) . . ?
C2 O4 Ti1 123.18(10) . 2_656 ?
Ti1 O4 Ti1 107.89(5) . 2_656 ?
C8 O2 Ti1 130.40(11) . . ?
C5 O1 Ti1 136.77(12) . . ?
C13 N1 Ti1 120.03(11) . . ?
C13 N1 H1A 107.3 . . ?
Ti1 N1 H1A 107.3 . . ?
C13 N1 H1B 107.3 . . ?
Ti1 N1 H1B 107.3 . . ?
H1A N1 H1B 106.9 . . ?
N1 C13 C14 114.12(15) . . ?
N1 C13 H13A 108.7 . . ?
C14 C13 H13A 108.7 . . ?
N1 C13 H13B 108.7 . . ?
C14 C13 H13B 108.7 . . ?
H13A C13 H13B 107.6 . . ?
O4 C2 C1 110.08(15) . . ?
O4 C2 C3 112.37(14) . . ?
C1 C2 C3 112.51(17) . . ?
O4 C2 H2 107.2 . . ?
C1 C2 H2 107.2 . . ?
C3 C2 H2 107.2 . . ?
O3 C12 C10 110.46(16) . . ?
O3 C12 C11 110.02(15) . . ?
C10 C12 C11 111.47(18) . . ?
O3 C12 H12 108.3 . . ?
C10 C12 H12 108.3 . . ?
C11 C12 H12 108.3 . . ?
O2 C8 C7 109.67(15) . . ?
O2 C8 C9 109.01(15) . . ?
C7 C8 C9 111.77(16) . . ?
O2 C8 H8 108.8 . . ?
C7 C8 H8 108.8 . . ?
C9 C8 H8 108.8 . . ?
C2 C3 H3A 109.5 . . ?
C2 C3 H3B 109.5 . . ?
H3A C3 H3B 109.5 . . ?
C2 C3 H3C 109.5 . . ?
H3A C3 H3C 109.5 . . ?
H3B C3 H3C 109.5 . . ?
C2 C1 H1C 109.5 . . ?
C2 C1 H1D 109.5 . . ?
H1C C1 H1D 109.5 . . ?
C2 C1 H1E 109.5 . . ?
H1C C1 H1E 109.5 . . ?
H1D C1 H1E 109.5 . . ?
C8 C7 H7A 109.5 . . ?
C8 C7 H7B 109.5 . . ?
H7A C7 H7B 109.5 . . ?
C8 C7 H7C 109.5 . . ?
H7A C7 H7C 109.5 . . ?
H7B C7 H7C 109.5 . . ?
O1 C5 C6 109.44(18) . . ?
O1 C5 C4 109.91(17) . . ?
C6 C5 C4 111.55(19) . . ?
O1 C5 H5 108.6 . . ?
C6 C5 H5 108.6 . . ?
C4 C5 H5 108.6 . . ?
C12 C11 H11A 109.5 . . ?
C12 C11 H11B 109.5 . . ?
H11A C11 H11B 109.5 . . ?
C12 C11 H11C 109.5 . . ?
H11A C11 H11C 109.5 . . ?
H11B C11 H11C 109.5 . . ?
C8 C9 H9A 109.5 . . ?
C8 C9 H9B 109.5 . . ?
H9A C9 H9B 109.5 . . ?
C8 C9 H9C 109.5 . . ?
H9A C9 H9C 109.5 . . ?
H9B C9 H9C 109.5 . . ?
C12 C10 H10A 109.5 . . ?
C12 C10 H10B 109.5 . . ?
H10A C10 H10B 109.5 . . ?
C12 C10 H10C 109.5 . . ?
H10A C10 H10C 109.5 . . ?
H10B C10 H10C 109.5 . . ?
C5 C4 H4A 109.5 . . ?
C5 C4 H4B 109.5 . . ?
H4A C4 H4B 109.5 . . ?
C5 C4 H4C 109.5 . . ?
H4A C4 H4C 109.5 . . ?
H4B C4 H4C 109.5 . . ?
C5 C6 H6A 109.5 . . ?
C5 C6 H6B 109.5 . . ?
H6A C6 H6B 109.5 . . ?
C5 C6 H6C 109.5 . . ?
H6A C6 H6C 109.5 . . ?
H6B C6 H6C 109.5 . . ?
C15 C14 C13 114.00(15) . . ?
C15 C14 H14A 108.8 . . ?
C13 C14 H14A 108.8 . . ?
C15 C14 H14B 108.8 . . ?
C13 C14 H14B 108.8 . . ?
H14A C14 H14B 107.6 . . ?
C14 C15 C15 112.89(19) . 2_566 ?
C14 C15 H15A 109.0 . . ?
C15 C15 H15A 109.0 2_566 . ?
C14 C15 H15B 109.0 . . ?
C15 C15 H15B 109.0 2_566 . ?
H15A C15 H15B 107.8 . . ?
C19 C18 C17 121.6(6) . . ?
C19 C18 C16 117.8(5) . 2_565 ?
C17 C18 C16 120.5(5) . 2_565 ?
C16 C17 C18 120.5(6) . . ?
C16 C17 H17A 114(3) . . ?
C18 C17 H17A 125(3) . . ?
C17 C16 C18 118.9(6) . 2_565 ?
C17 C16 H16A 112(2) . . ?
C18 C16 H16A 129(2) 2_565 . ?
C18 C19 H19A 109.5 . . ?
C18 C19 H19B 109.5 . . ?
H19A C19 H19B 109.5 . . ?
C18 C19 H19C 109.5 . . ?
H19A C19 H19C 109.5 . . ?
H19B C19 H19C 109.5 . . ?

loop_
_geom_bond_atom_site_label_1
_geom_bond_atom_site_label_2
_geom_bond_distance
_geom_bond_site_symmetry_2
_geom_bond_publ_flag
Ti1 O3 1.8059(12) . ?
Ti1 O1 1.8405(12) . ?
Ti1 O2 1.8659(12) . ?
Ti1 O4 2.0487(11) . ?
Ti1 O4 2.0906(11) 2_656 ?
Ti1 N1 2.2977(14) . ?
Ti1 Ti1 3.3466(7) 2_656 ?
O3 C12 1.412(2) . ?
O4 C2 1.4374(19) . ?
O4 Ti1 2.0906(11) 2_656 ?
O2 C8 1.418(2) . ?
O1 C5 1.411(2) . ?
N1 C13 1.474(2) . ?
N1 H1A 0.9200 . ?
N1 H1B 0.9200 . ?
C13 C14 1.526(2) . ?
C13 H13A 0.9900 . ?
C13 H13B 0.9900 . ?
C2 C1 1.516(3) . ?
C2 C3 1.518(3) . ?
C2 H2 1.0000 . ?
C12 C10 1.508(3) . ?
C12 C11 1.521(3) . ?
C12 H12 1.0000 . ?
C8 C7 1.514(3) . ?
C8 C9 1.515(3) . ?
C8 H8 1.0000 . ?
C3 H3A 0.9800 . ?
C3 H3B 0.9800 . ?
C3 H3C 0.9800 . ?
C1 H1C 0.9800 . ?
C1 H1D 0.9800 . ?
C1 H1E 0.9800 . ?
C7 H7A 0.9800 . ?
C7 H7B 0.9800 . ?
C7 H7C 0.9800 . ?
C5 C6 1.510(3) . ?
C5 C4 1.515(3) . ?
C5 H5 1.0000 . ?
C11 H11A 0.9800 . ?
C11 H11B 0.9800 . ?
C11 H11C 0.9800 . ?
C9 H9A 0.9800 . ?
C9 H9B 0.9800 . ?
C9 H9C 0.9800 . ?
C10 H10A 0.9800 . ?
C10 H10B 0.9800 . ?
C10 H10C 0.9800 . ?
C4 H4A 0.9800 . ?
C4 H4B 0.9800 . ?
C4 H4C 0.9800 . ?
C6 H6A 0.9800 . ?
C6 H6B 0.9800 . ?
C6 H6C 0.9800 . ?
C14 C15 1.518(3) . ?
C14 H14A 0.9900 . ?
C14 H14B 0.9900 . ?
C15 C15 1.525(3) 2_566 ?
C15 H15A 0.9900 . ?
C15 H15B 0.9900 . ?
C18 C19 1.268(6) . ?
C18 C17 1.370(6) . ?
C18 C16 1.405(7) 2_565 ?
C17 C16 1.284(8) . ?
C17 H17A 1.03(5) . ?
C16 C18 1.405(7) 2_565 ?
C16 H16A 0.83(3) . ?
C19 H19A 0.9800 . ?
C19 H19B 0.9800 . ?
C19 H19C 0.9800 . ?

loop_
_geom_hbond_atom_site_label_D
_geom_hbond_atom_site_label_H
_geom_hbond_atom_site_label_A
_geom_hbond_distance_DH
_geom_hbond_distance_HA
_geom_hbond_distance_DA
_geom_hbond_angle_DHA
_geom_hbond_site_symmetry_A
N1 H1A O2 0.92 2.06 2.9512(19) 161.7 2_656

loop_
_geom_torsion_atom_site_label_1
_geom_torsion_atom_site_label_2
_geom_torsion_atom_site_label_3
_geom_torsion_atom_site_label_4
_geom_torsion
_geom_torsion_site_symmetry_1
_geom_torsion_site_symmetry_2
_geom_torsion_site_symmetry_3
_geom_torsion_site_symmetry_4
_geom_torsion_publ_flag
O1 Ti1 O3 C12 -164.1(9) . . . . ?
O2 Ti1 O3 C12 94.8(9) . . . . ?
O4 Ti1 O3 C12 -25.6(10) . . . . ?
O4 Ti1 O3 C12 0.8(9) 2_656 . . . ?
N1 Ti1 O3 C12 -78.6(9) . . . . ?
Ti1 Ti1 O3 C12 -4.5(9) 2_656 . . . ?
O3 Ti1 O4 C2 -155.53(19) . . . . ?
O1 Ti1 O4 C2 -16.85(13) . . . . ?
O2 Ti1 O4 C2 83.06(13) . . . . ?
O4 Ti1 O4 C2 176.78(15) 2_656 . . . ?
N1 Ti1 O4 C2 -101.54(13) . . . . ?
Ti1 Ti1 O4 C2 176.78(15) 2_656 . . . ?
O3 Ti1 O4 Ti1 27.7(2) . . . 2_656 ?
O1 Ti1 O4 Ti1 166.37(6) . . . 2_656 ?
O2 Ti1 O4 Ti1 -93.71(6) . . . 2_656 ?
O4 Ti1 O4 Ti1 0.0 2_656 . . 2_656 ?
N1 Ti1 O4 Ti1 81.69(6) . . . 2_656 ?
O3 Ti1 O2 C8 38.05(15) . . . . ?
O1 Ti1 O2 C8 -60.31(15) . . . . ?
O4 Ti1 O2 C8 -154.95(14) . . . . ?
O4 Ti1 O2 C8 133.00(14) 2_656 . . . ?
N1 Ti1 O2 C8 179.0(3) . . . . ?
Ti1 Ti1 O2 C8 168.64(14) 2_656 . . . ?
O3 Ti1 O1 C5 20.26(18) . . . . ?
O2 Ti1 O1 C5 119.88(17) . . . . ?
O4 Ti1 O1 C5 -149.75(17) . . . . ?
O4 Ti1 O1 C5 -105.6(2) 2_656 . . . ?
N1 Ti1 O1 C5 -69.09(17) . . . . ?
Ti1 Ti1 O1 C5 -139.23(16) 2_656 . . . ?
O3 Ti1 N1 C13 6.33(13) . . . . ?
O1 Ti1 N1 C13 103.08(13) . . . . ?
O2 Ti1 N1 C13 -135.1(3) . . . . ?
O4 Ti1 N1 C13 -161.49(13) . . . . ?
O4 Ti1 N1 C13 -88.17(13) 2_656 . . . ?
Ti1 Ti1 N1 C13 -124.51(13) 2_656 . . . ?
Ti1 N1 C13 C14 171.00(12) . . . . ?
Ti1 O4 C2 C1 79.56(17) . . . . ?
Ti1 O4 C2 C1 -104.11(15) 2_656 . . . ?
Ti1 O4 C2 C3 -46.7(2) . . . . ?
Ti1 O4 C2 C3 129.65(14) 2_656 . . . ?
Ti1 O3 C12 C10 160.9(8) . . . . ?
Ti1 O3 C12 C11 -75.6(10) . . . . ?
Ti1 O2 C8 C7 109.06(17) . . . . ?
Ti1 O2 C8 C9 -128.27(15) . . . . ?
Ti1 O1 C5 C6 -103.9(2) . . . . ?
Ti1 O1 C5 C4 133.29(18) . . . . ?
N1 C13 C14 C15 65.5(2) . . . . ?
C13 C14 C15 C15 179.02(19) . . . 2_566 ?
C19 C18 C17 C16 -180.0(5) . . . . ?
C16 C18 C17 C16 2.1(8) 2_565 . . . ?
C18 C17 C16 C18 -2.1(7) . . . 2_565 ?

loop_
_cod_changelog_entry_id
_cod_changelog_entry_author
_cod_changelog_entry_date
_cod_changelog_entry_text
1 'Vaitkus, Antanas' 2022-05-07T03:05:00+03:00
;
 Removed the '&#x00A5;' sequences from the value of
 the '_exptl_absorpt_correction_type' data item.
;
